data_7104667
loop_
_publ_author_name
'Freedman, Danna E'
'Jenkins, David M'
'Long, Jeffrey R'

_publ_section_title
;
 Strong magnetic exchange coupling in the cyano-bridged coordination
 clusters [(PY5Me2)4V4M(CN)6]5+ (M = Cr, Mo).
;
_journal_issue 32
_journal_name_full 'Chemical communications (Cambridge, England)'
_journal_page_first 4829
_journal_page_last 4831
_journal_paper_doi 10.1039/b908736b
_journal_volume 34
_journal_year 2009
_chemical_formula_sum 'C137 H100 Cr F28.5 N33.5 O1.2 P5 V4'
_chemical_formula_weight 3183.6064
_chemical_name_systematic
;
?
;
_space_group_IT_number 140
_symmetry_cell_setting tetragonal
_symmetry_space_group_name_Hall '-I 4 2c'
_symmetry_space_group_name_H-M 'I 4/m c m'
_atom_sites_solution_hydrogens geom
_atom_sites_solution_primary direct
_atom_sites_solution_secondary difmap
_audit_creation_method SHELXL-97
_cell_angle_alpha 90.00
_cell_angle_beta 90.00
_cell_angle_gamma 90.00
_cell_formula_units_Z 8
_cell_length_a 33.3070(10)
_cell_length_b 33.3070(10)
_cell_length_c 28.8894(17)
_cell_measurement_reflns_used 6533
_cell_measurement_temperature 156
_cell_measurement_theta_max 52.544
_cell_measurement_theta_min 4.463
_cell_volume 32049(2)
_computing_cell_refinement 'Bruker SAINT v6.36'
_computing_data_collection 'Bruker SMART v5.054d'
_computing_data_reduction 'Bruker SAINT v6.36'
_computing_structure_refinement 'SHELXL-97 (Sheldrick, 1997)'
_computing_structure_solution 'SHELXS-97 (Sheldrick, 1990)'
_diffrn_ambient_temperature 156
_diffrn_detector_area_resol_mean 0
_diffrn_measured_fraction_theta_full 0.998
_diffrn_measured_fraction_theta_max 0.998
_diffrn_measurement_device_type 'Bruker SMART CCD'
_diffrn_measurement_method \w/2\q-scans
_diffrn_radiation_monochromator graphite
_diffrn_radiation_source 'fine-focus sealed tube'
_diffrn_radiation_type MoK\a
_diffrn_radiation_wavelength 0.71073
_diffrn_reflns_av_R_equivalents 0.0327
_diffrn_reflns_av_sigmaI/netI 0.0148
_diffrn_reflns_limit_h_max 24
_diffrn_reflns_limit_h_min -37
_diffrn_reflns_limit_k_max 37
_diffrn_reflns_limit_k_min -35
_diffrn_reflns_limit_l_max 31
_diffrn_reflns_limit_l_min -32
_diffrn_reflns_number 70168
_diffrn_reflns_theta_full 23.28
_diffrn_reflns_theta_max 23.28
_diffrn_reflns_theta_min 2.23
_diffrn_standards_interval_count 0
_diffrn_standards_interval_time 0
_diffrn_standards_number 0
_exptl_absorpt_coefficient_mu 0.43
_exptl_absorpt_correction_T_max 1.0
_exptl_absorpt_correction_T_min 0.835758
_exptl_absorpt_correction_type empirical
_exptl_absorpt_process_details 'Blessing, 1995'
_exptl_crystal_colour purple
_exptl_crystal_density_diffrn 1.321
_exptl_crystal_density_method 'not measured'
_exptl_crystal_description block
_exptl_crystal_F_000 12911
_exptl_crystal_size_max .2
_exptl_crystal_size_mid .2
_exptl_crystal_size_min .05
_refine_diff_density_max 1.683
_refine_diff_density_min -1.693
_refine_diff_density_rms 0.164
_refine_ls_extinction_method none
_refine_ls_goodness_of_fit_ref 2.675
_refine_ls_hydrogen_treatment constr
_refine_ls_matrix_type full
_refine_ls_number_parameters 493
_refine_ls_number_reflns 6071
_refine_ls_number_restraints 0
_refine_ls_restrained_S_all 2.675
_refine_ls_R_factor_all 0.1237
_refine_ls_R_factor_gt 0.0989
_refine_ls_shift/su_max 0.043
_refine_ls_shift/su_mean 0.002
_refine_ls_structure_factor_coef Fsqd
_refine_ls_weighting_details 'calc w=1/[\s^2^(Fo^2^)+(0.1000P)^2^+0.0000P] where P=(Fo^2^+2Fc^2^)/3'
_refine_ls_weighting_scheme calc
_refine_ls_wR_factor_gt 0.2882
_refine_ls_wR_factor_ref 0.3159
_reflns_number_gt 4749
_reflns_number_total 6071
_reflns_threshold_expression >2sigma(I)
_cod_data_source_file b908736b.txt
_cod_data_source_block df98a
_cod_original_sg_symbol_H-M I4/mcm
_cod_original_formula_sum 'C137 H100 Cr1 F28.5 N33.5 O1.2 P5 V4'
_cod_database_code 7104667

loop_
_symmetry_equiv_pos_as_xyz
'x, y, z'
'-x, -y, z'
'-y, x, z'
'y, -x, z'
'-x, y, -z+1/2'
'x, -y, -z+1/2'
'y, x, -z+1/2'
'-y, -x, -z+1/2'
'x+1/2, y+1/2, z+1/2'
'-x+1/2, -y+1/2, z+1/2'
'-y+1/2, x+1/2, z+1/2'
'y+1/2, -x+1/2, z+1/2'
'-x+1/2, y+1/2, -z+1'
'x+1/2, -y+1/2, -z+1'
'y+1/2, x+1/2, -z+1'
'-y+1/2, -x+1/2, -z+1'
'-x, -y, -z'
'x, y, -z'
'y, -x, -z'
'-y, x, -z'
'x, -y, z-1/2'
'-x, y, z-1/2'
'-y, -x, z-1/2'
'y, x, z-1/2'
'-x+1/2, -y+1/2, -z+1/2'
'x+1/2, y+1/2, -z+1/2'
'y+1/2, -x+1/2, -z+1/2'
'-y+1/2, x+1/2, -z+1/2'
'x+1/2, -y+1/2, z'
'-x+1/2, y+1/2, z'
'-y+1/2, -x+1/2, z'
'y+1/2, x+1/2, z'

loop_
_atom_site_label
_atom_site_type_symbol
_atom_site_fract_x
_atom_site_fract_y
_atom_site_fract_z
_atom_site_U_iso_or_equiv
_atom_site_adp_type
_atom_site_occupancy
_atom_site_symmetry_multiplicity
_atom_site_calc_flag
_atom_site_refinement_flags
_atom_site_disorder_assembly
_atom_site_disorder_group
Cr1 Cr 0.25380(4) 0.24620(4) 0.5000 0.0318(5) Uani 1 4 d S . .
V1 V 0.16225(4) 0.11996(4) 0.5000 0.0254(4) Uani 1 2 d S . .
V2 V 0.19322(3) 0.30678(3) 0.35183(5) 0.0368(5) Uani 1 2 d S . .
P1 P 0.0000 0.0000 0.36844(12) 0.0379(8) Uani 1 4 d S . .
P2 P 0.17255(8) 0.0000 0.2500 0.0410(6) Uani 1 2 d S . .
P3 P 0.0912(2) 0.4088(2) 0.5000 0.153(3) Uani 1 4 d S . .
P4 P 0.1446(4) 0.5303(4) 0.5188(4) 0.110(4) Uiso 0.25 1 d P . .
F1 F -0.04365(13) 0.01973(12) 0.36789(14) 0.0595(11) Uiso 1 1 d . . .
F2 F 0.0000 0.0000 0.3136(3) 0.066(2) Uiso 1 4 d S . .
F3 F -0.005(2) -0.0084(16) 0.4233(3) 0.045(4) Uiso 0.25 1 d P . .
F4 F 0.17271(11) -0.04527(12) 0.23308(13) 0.0537(10) Uiso 1 1 d . . .
F5 F 0.13825(13) 0.01000(13) 0.21344(14) 0.0601(11) Uiso 1 1 d . . .
F6 F 0.20530(13) 0.01024(14) 0.21211(15) 0.0672(12) Uiso 1 1 d . . .
F7 F 0.0556(6) 0.4444(6) 0.5000 0.250(11) Uiso 1 4 d S . .
F8 F 0.0891(4) 0.4109(4) 0.4436(8) 0.250(8) Uiso 1 2 d S . .
F9 F 0.1225(4) 0.3775(4) 0.5000 0.133(5) Uiso 1 4 d S . .
F10 F 0.1215(6) 0.4454(6) 0.5000 0.230(7) Uiso 1 2 d S . .
F11 F 0.1733(7) 0.5621(8) 0.5000 0.065(6) Uiso 0.25 2 d SP . .
F12 F 0.1516(9) 0.4888(9) 0.5000 0.088(8) Uiso 0.25 2 d SP . .
F13 F 0.1064(9) 0.5431(9) 0.5000 0.086(8) Uiso 0.25 2 d SP . .
F14 F 0.1852(11) 0.5145(11) 0.5386(14) 0.155(14) Uiso 0.25 1 d P . .
F15 F 0.1152(18) 0.5191(19) 0.553(2) 0.26(2) Uiso 0.25 1 d P . .
F16 F 0.1336(16) 0.5598(17) 0.5557(18) 0.131(15) Uiso 0.15 1 d P . .
C1 C 0.2124(3) 0.2009(3) 0.5000 0.0328(19) Uani 1 2 d S . .
C2 C 0.22303(19) 0.27697(19) 0.4499(3) 0.0351(19) Uani 1 2 d S . .
C3 C 0.2848(2) 0.2152(2) 0.4494(3) 0.041(2) Uani 1 2 d S . .
C10 C 0.12180(17) 0.04732(17) 0.45931(19) 0.0330(13) Uani 1 1 d . . .
C11 C 0.18056(17) 0.07398(17) 0.41155(18) 0.0314(13) Uani 1 1 d . . .
C12 C 0.11381(16) 0.11039(17) 0.41162(18) 0.0301(13) Uani 1 1 d . . .
C13 C 0.26718(19) 0.34460(19) 0.3071(2) 0.0400(15) Uani 1 1 d . . .
C14 C 0.23732(18) 0.1047(2) 0.4404(2) 0.0381(14) Uani 1 1 d . . .
H14A H 0.2491 0.1214 0.4624 0.046 Uiso 1 1 calc R . .
C15 C 0.11071(19) 0.1754(2) 0.4400(2) 0.0428(15) Uani 1 1 d . . .
H15A H 0.1191 0.1942 0.4618 0.051 Uiso 1 1 calc R . .
C16 C 0.26148(19) 0.0893(2) 0.4065(2) 0.0463(17) Uani 1 1 d . . .
H16A H 0.2885 0.0962 0.4045 0.056 Uiso 1 1 calc R . .
C17 C 0.08705(19) 0.1208(2) 0.3766(2) 0.0444(16) Uani 1 1 d . . .
H17A H 0.0790 0.1018 0.3550 0.053 Uiso 1 1 calc R . .
C18 C 0.1485(2) 0.3011(2) 0.2118(2) 0.0491(17) Uani 1 1 d . . .
H18A H 0.1297 0.2855 0.1962 0.059 Uiso 1 1 calc R . .
C19 C 0.13398(17) 0.06874(17) 0.41379(18) 0.0320(13) Uani 1 1 d . . .
C20 C 0.1203(2) 0.0433(2) 0.3725(2) 0.0439(16) Uani 1 1 d . . .
H20A H 0.1280 0.0563 0.3442 0.066 Uiso 1 1 calc R . .
H20B H 0.0916 0.0404 0.3733 0.066 Uiso 1 1 calc R . .
H20C H 0.1326 0.0173 0.3741 0.066 Uiso 1 1 calc R . .
C21 C 0.1004(2) 0.0112(2) 0.4588(2) 0.0464(17) Uani 1 1 d . . .
H21A H 0.0935 -0.0009 0.4309 0.056 Uiso 1 1 calc R . .
C22 C 0.0850(2) 0.1878(2) 0.4061(2) 0.0518(18) Uani 1 1 d . . .
H22A H 0.0763 0.2143 0.4045 0.062 Uiso 1 1 calc R . .
C23 C 0.2031(2) 0.05641(19) 0.3774(2) 0.0400(15) Uani 1 1 d . . .
H23A H 0.1908 0.0400 0.3555 0.048 Uiso 1 1 calc R . .
C24 C 0.2333(2) 0.37194(19) 0.2872(2) 0.0432(16) Uani 1 1 d . . .
C25 C 0.15299(19) 0.2970(2) 0.2593(2) 0.0421(15) Uani 1 1 d . . .
C26 C 0.21305(18) 0.39324(19) 0.3279(2) 0.0416(15) Uani 1 1 d . . .
C27 C 0.0899(3) -0.0062(3) 0.5000 0.049(2) Uani 1 2 d S . .
H27A H 0.0754 -0.0301 0.5000 0.059 Uiso 1 2 calc SR . .
C28 C 0.3070(2) 0.3531(2) 0.2986(2) 0.0496(17) Uani 1 1 d . . .
H28A H 0.3144 0.3747 0.2801 0.060 Uiso 1 1 calc R . .
C29 C 0.2442(2) 0.0631(2) 0.3753(2) 0.0477(17) Uani 1 1 d . . .
H29A H 0.2599 0.0501 0.3533 0.057 Uiso 1 1 calc R . .
C30 C 0.0725(2) 0.1598(2) 0.3741(2) 0.0512(19) Uani 1 1 d . . .
H30A H 0.0544 0.1669 0.3511 0.061 Uiso 1 1 calc R . .
C31 C 0.1717(2) 0.3283(2) 0.1876(3) 0.057(3) Uani 1 2 d S . .
H31A H 0.1691 0.3309 0.1557 0.069 Uiso 1 2 calc SR . .
C32 C 0.1958(2) 0.4525(2) 0.3711(3) 0.065(2) Uani 1 1 d . . .
H32A H 0.1939 0.4803 0.3730 0.078 Uiso 1 1 calc R . .
C33 C 0.2841(2) 0.2912(2) 0.3533(2) 0.0452(16) Uani 1 1 d . . .
H33A H 0.2766 0.2698 0.3720 0.054 Uiso 1 1 calc R . .
C34 C 0.3241(2) 0.2981(2) 0.3462(2) 0.0523(18) Uani 1 1 d . . .
H34A H 0.3431 0.2818 0.3606 0.063 Uiso 1 1 calc R . .
C35 C 0.3362(2) 0.3280(2) 0.3190(3) 0.0543(19) Uani 1 1 d . . .
H35A H 0.3634 0.3322 0.3134 0.065 Uiso 1 1 calc R . .
C36 C 0.1846(2) 0.3874(2) 0.4013(3) 0.0555(19) Uani 1 1 d . . .
H36A H 0.1760 0.3711 0.4255 0.067 Uiso 1 1 calc R . .
C37 C 0.2516(2) 0.4042(2) 0.2548(3) 0.0556(19) Uani 1 1 d . . .
H37A H 0.2305 0.4207 0.2425 0.083 Uiso 1 1 calc R . .
H37B H 0.2655 0.3913 0.2298 0.083 Uiso 1 1 calc R . .
H37C H 0.2701 0.4206 0.2719 0.083 Uiso 1 1 calc R . .
C38 C 0.1828(2) 0.4291(2) 0.4070(3) 0.064(2) Uani 1 1 d . . .
H38A H 0.1732 0.4405 0.4342 0.077 Uiso 1 1 calc R . .
C39 C 0.2115(2) 0.4351(2) 0.3325(3) 0.0528(18) Uani 1 1 d . . .
H39A H 0.2214 0.4512 0.3088 0.063 Uiso 1 1 calc R . .
C800 C 0.0875(2) 0.0875(2) 0.2500 0.055(3) Uiso 1 2 d S . .
C801 C 0.0574(3) 0.0574(3) 0.2500 0.070(3) Uiso 1 2 d S . .
C802 C 0.2540(5) 0.4643(6) 0.5000 0.112(5) Uiso 1 2 d S . .
C803 C 0.2694(7) 0.5023(8) 0.5000 0.153(8) Uiso 1 2 d S . .
C805 C 0.0731(17) 0.4269(17) 0.365(3) 0.25(3) Uiso 0.50 2 d SP . .
C806 C 0.1505(15) 0.6286(15) 0.5000 0.082(15) Uiso 0.25 2 d SP . .
N807 N 0.1255(13) 0.6255(13) 0.595(2) 0.121(19) Uiso 0.25 2 d SP . .
N1 N 0.1919(2) 0.1735(2) 0.5000 0.0357(17) Uani 1 2 d S . .
N2 N 0.20824(17) 0.29176(17) 0.4194(3) 0.0413(18) Uani 1 2 d S . .
N3 N 0.3023(2) 0.1977(2) 0.4219(3) 0.060(2) Uani 1 2 d S . .
N5 N 0.19766(13) 0.09738(13) 0.44424(15) 0.0277(11) Uani 1 1 d . . .
N6 N 0.13221(19) 0.06458(19) 0.5000 0.0267(14) Uani 1 2 d S . .
N7 N 0.12465(13) 0.13742(15) 0.44375(16) 0.0329(11) Uani 1 1 d . . .
N8 N 0.19795(16) 0.37017(16) 0.36256(18) 0.0428(13) Uani 1 1 d . . .
N9 N 0.18077(15) 0.31923(15) 0.2820(2) 0.0372(17) Uani 1 2 d S . .
N10 N 0.25560(15) 0.31386(16) 0.33448(17) 0.0418(13) Uani 1 1 d . . .
N800 N 0.1122(2) 0.1122(2) 0.2500 0.080(3) Uiso 1 2 d S . .
N801 N 0.2494(4) 0.4302(5) 0.5000 0.105(4) Uiso 1 2 d S . .
C804 C 0.0934(8) 0.4066(8) 0.3225(15) 0.212(14) Uiso 1 2 d S . .
F161 F 0.1753(15) 0.5205(14) 0.5565(17) 0.007(10) Uiso 0.05 1 d P . .
F162 F 0.151(3) 0.533(2) 0.568(3) 0.052(18) Uiso 0.05 1 d P . .
O800 O 0.0000 0.5000 0.2500 0.092(12) Uiso 0.48 8 d SP . .
C810 C 0.0315(9) 0.4685(9) 0.2463(13) 0.051(10) Uiso 0.25 2 d SP . .
N802 N 0.1068(7) 0.3932(7) 0.2931(12) 0.235(13) Uiso 1 2 d S . .
C807 C 0.1355(9) 0.6355(9) 0.5618(16) 0.130(13) Uiso 0.50 2 d SP . .
O810 O 0.0000 0.5000 0.2845(10) 0.206(11) Uiso 1 4 d S . .
N805 N 0.3270(7) 0.0399(7) 0.3035(9) 0.045(5) Uiso 0.25 1 d P . .
C809 C 0.3372(10) 0.0506(10) 0.3218(12) 0.058(8) Uiso 0.25 1 d P . .
C808 C 0.392(2) 0.079(2) 0.313(3) 0.23(4) Uiso 0.25 1 d P . .

loop_
_atom_site_aniso_label
_atom_site_aniso_U_11
_atom_site_aniso_U_22
_atom_site_aniso_U_33
_atom_site_aniso_U_23
_atom_site_aniso_U_13
_atom_site_aniso_U_12
Cr1 0.0354(7) 0.0354(7) 0.0247(10) 0.000 0.000 -0.0146(8)
V1 0.0287(8) 0.0267(8) 0.0208(7) 0.000 0.000 -0.0062(5)
V2 0.0379(6) 0.0379(6) 0.0345(8) 0.0043(5) -0.0043(5) -0.0072(6)
P1 0.0352(11) 0.0352(11) 0.0433(18) 0.000 0.000 0.000
P2 0.0521(15) 0.0404(13) 0.0304(12) -0.0005(10) 0.000 0.000
P3 0.158(5) 0.158(5) 0.145(8) 0.000 0.000 -0.013(7)
C1 0.035(5) 0.036(5) 0.027(4) 0.000 0.000 -0.008(4)
C2 0.037(3) 0.037(3) 0.032(5) -0.001(3) 0.001(3) -0.005(4)
C3 0.047(3) 0.047(3) 0.030(5) 0.003(3) -0.003(3) -0.003(4)
C10 0.033(3) 0.035(3) 0.031(3) 0.001(3) -0.002(2) -0.008(3)
C11 0.040(3) 0.031(3) 0.023(3) 0.009(2) 0.003(2) -0.004(3)
C12 0.027(3) 0.037(3) 0.027(3) 0.005(2) -0.002(2) -0.008(2)
C13 0.043(4) 0.043(4) 0.035(3) -0.003(3) 0.002(3) -0.009(3)
C14 0.033(3) 0.051(4) 0.030(3) -0.002(3) -0.001(3) -0.003(3)
C15 0.047(4) 0.047(4) 0.035(3) 0.008(3) 0.000(3) 0.010(3)
C16 0.031(3) 0.072(5) 0.035(4) 0.010(3) 0.004(3) 0.001(3)
C17 0.040(4) 0.061(4) 0.032(3) 0.005(3) -0.007(3) -0.012(3)
C18 0.050(4) 0.060(4) 0.038(4) 0.000(3) -0.013(3) -0.005(3)
C19 0.035(3) 0.041(3) 0.020(3) -0.003(2) -0.001(2) -0.010(3)
C20 0.053(4) 0.052(4) 0.027(3) -0.008(3) -0.002(3) -0.014(3)
C21 0.061(4) 0.043(4) 0.035(3) -0.005(3) -0.001(3) -0.019(3)
C22 0.051(4) 0.065(5) 0.039(4) 0.012(3) -0.003(3) 0.010(4)
C23 0.051(4) 0.040(4) 0.028(3) -0.005(3) 0.008(3) -0.003(3)
C24 0.048(4) 0.040(4) 0.042(4) 0.011(3) -0.002(3) -0.010(3)
C25 0.036(3) 0.046(4) 0.044(4) 0.001(3) -0.004(3) 0.002(3)
C26 0.038(4) 0.043(4) 0.044(4) 0.006(3) -0.006(3) -0.005(3)
C27 0.062(6) 0.037(5) 0.048(6) 0.000 0.000 -0.031(5)
C28 0.047(4) 0.057(4) 0.045(4) -0.007(3) 0.006(3) -0.015(3)
C29 0.056(4) 0.050(4) 0.037(4) 0.007(3) 0.012(3) 0.012(3)
C30 0.036(4) 0.075(5) 0.043(4) 0.024(4) -0.005(3) 0.001(3)
C31 0.070(4) 0.070(4) 0.031(5) 0.006(3) -0.006(3) -0.009(6)
C32 0.071(5) 0.042(4) 0.083(6) -0.007(4) 0.003(4) -0.008(4)
C33 0.040(4) 0.050(4) 0.046(4) 0.003(3) -0.009(3) -0.001(3)
C34 0.048(4) 0.069(5) 0.039(4) -0.001(3) -0.005(3) 0.006(4)
C35 0.037(4) 0.079(5) 0.048(4) -0.018(4) -0.007(3) -0.002(4)
C36 0.063(5) 0.049(4) 0.054(4) -0.011(3) 0.011(4) -0.007(4)
C37 0.056(5) 0.054(4) 0.056(4) 0.011(3) 0.006(4) -0.018(3)
C38 0.069(5) 0.058(5) 0.066(5) -0.013(4) 0.000(4) -0.006(4)
C39 0.058(4) 0.038(4) 0.062(5) 0.006(3) 0.002(4) -0.010(3)
N1 0.042(4) 0.035(4) 0.030(4) 0.000 0.000 -0.008(4)
N2 0.040(3) 0.040(3) 0.044(4) 0.001(3) -0.001(3) -0.011(3)
N3 0.071(4) 0.071(4) 0.039(5) -0.006(3) 0.006(3) 0.005(5)
N5 0.030(3) 0.030(3) 0.022(2) 0.0015(19) 0.0005(19) -0.004(2)
N6 0.033(4) 0.029(3) 0.018(3) 0.000 0.000 -0.007(3)
N7 0.030(3) 0.041(3) 0.028(2) 0.009(2) -0.001(2) -0.005(2)
N8 0.044(3) 0.043(3) 0.042(3) 0.001(2) 0.000(2) -0.008(2)
N9 0.035(2) 0.035(2) 0.041(4) 0.004(2) -0.004(2) -0.006(3)
N10 0.042(3) 0.050(3) 0.033(3) 0.001(2) -0.005(2) -0.008(3)

loop_
_atom_type_symbol
_atom_type_description
_atom_type_scat_dispersion_real
_atom_type_scat_dispersion_imag
_atom_type_scat_source
C C 0.0033 0.0016 'International Tables Vol C Tables 4.2.6.8 and 6.1.1.4'
H H 0.0000 0.0000 'International Tables Vol C Tables 4.2.6.8 and 6.1.1.4'
N N 0.0061 0.0033 'International Tables Vol C Tables 4.2.6.8 and 6.1.1.4'
F F 0.0171 0.0103 'International Tables Vol C Tables 4.2.6.8 and 6.1.1.4'
P P 0.1023 0.0942 'International Tables Vol C Tables 4.2.6.8 and 6.1.1.4'
V V 0.3005 0.5294 'International Tables Vol C Tables 4.2.6.8 and 6.1.1.4'
Cr Cr 0.3209 0.6236 'International Tables Vol C Tables 4.2.6.8 and 6.1.1.4'
O O 0.0106 0.0060 'International Tables Vol C Tables 4.2.6.8 and 6.1.1.4'

loop_
_geom_angle_atom_site_label_1
_geom_angle_atom_site_label_2
_geom_angle_atom_site_label_3
_geom_angle
_geom_angle_site_symmetry_1
_geom_angle_site_symmetry_3
_geom_angle_publ_flag
C1 Cr1 C1 174.9(5) . 31 ?
C1 Cr1 C2 91.81(18) . 18_556 ?
C1 Cr1 C2 91.81(18) 31 18_556 ?
C1 Cr1 C2 91.81(18) . . ?
C1 Cr1 C2 91.81(18) 31 . ?
C2 Cr1 C2 89.9(5) 18_556 . ?
C1 Cr1 C3 88.19(18) . . ?
C1 Cr1 C3 88.19(18) 31 . ?
C2 Cr1 C3 180.0(5) 18_556 . ?
C2 Cr1 C3 90.1(3) . . ?
C1 Cr1 C3 88.19(18) . 18_556 ?
C1 Cr1 C3 88.19(18) 31 18_556 ?
C2 Cr1 C3 90.1(3) 18_556 18_556 ?
C2 Cr1 C3 180.0(5) . 18_556 ?
C3 Cr1 C3 90.0(5) . 18_556 ?
N1 V1 N6 179.5(3) . . ?
N1 V1 N7 92.64(19) . 18_556 ?
N6 V1 N7 87.69(17) . 18_556 ?
N1 V1 N7 92.64(19) . . ?
N6 V1 N7 87.69(17) . . ?
N7 V1 N7 99.3(3) 18_556 . ?
N1 V1 N5 92.32(18) . 18_556 ?
N6 V1 N5 87.35(17) . 18_556 ?
N7 V1 N5 81.10(18) 18_556 18_556 ?
N7 V1 N5 175.00(18) . 18_556 ?
N1 V1 N5 92.32(18) . . ?
N6 V1 N5 87.35(17) . . ?
N7 V1 N5 175.00(18) 18_556 . ?
N7 V1 N5 81.10(18) . . ?
N5 V1 N5 98.1(2) 18_556 . ?
N2 V2 N9 176.3(3) . . ?
N2 V2 N8 94.8(2) . 31 ?
N9 V2 N8 87.6(2) . 31 ?
N2 V2 N8 94.8(2) . . ?
N9 V2 N8 87.6(2) . . ?
N8 V2 N8 97.1(3) 31 . ?
N2 V2 N10 90.7(2) . 31 ?
N9 V2 N10 86.87(19) . 31 ?
N8 V2 N10 81.6(2) 31 31 ?
N8 V2 N10 174.4(2) . 31 ?
N2 V2 N10 90.7(2) . . ?
N9 V2 N10 86.87(19) . . ?
N8 V2 N10 174.4(2) 31 . ?
N8 V2 N10 81.6(2) . . ?
N10 V2 N10 99.1(3) 31 . ?
F2 P1 F1 89.43(19) . 3 ?
F2 P1 F1 89.43(19) . . ?
F1 P1 F1 89.994(4) 3 . ?
F2 P1 F1 89.43(19) . 4 ?
F1 P1 F1 178.9(4) 3 4 ?
F1 P1 F1 89.994(4) . 4 ?
F2 P1 F1 89.43(19) . 2 ?
F1 P1 F1 89.994(4) 3 2 ?
F1 P1 F1 178.9(4) . 2 ?
F1 P1 F1 89.994(4) 4 2 ?
F2 P1 F3 168.2(5) . 4 ?
F1 P1 F3 92(3) 3 4 ?
F1 P1 F3 78.9(7) . 4 ?
F1 P1 F3 89(3) 4 4 ?
F1 P1 F3 102.2(7) 2 4 ?
F2 P1 F3 168.2(5) . 3 ?
F1 P1 F3 89(3) 3 3 ?
F1 P1 F3 102.2(7) . 3 ?
F1 P1 F3 92(3) 4 3 ?
F1 P1 F3 78.9(7) 2 3 ?
F3 P1 F3 23.5(11) 4 3 ?
F2 P1 F3 168.2(5) . 2 ?
F1 P1 F3 102.2(7) 3 2 ?
F1 P1 F3 92(3) . 2 ?
F1 P1 F3 78.9(7) 4 2 ?
F1 P1 F3 89(3) 2 2 ?
F3 P1 F3 16.6(8) 4 2 ?
F3 P1 F3 16.6(8) 3 2 ?
F2 P1 F3 168.2(5) . . ?
F1 P1 F3 78.9(7) 3 . ?
F1 P1 F3 89(3) . . ?
F1 P1 F3 102.2(7) 4 . ?
F1 P1 F3 92(3) 2 . ?
F3 P1 F3 16.6(8) 4 . ?
F3 P1 F3 16.6(8) 3 . ?
F3 P1 F3 23.5(11) 2 . ?
F6 P2 F6 92.8(3) . 6 ?
F6 P2 F4 89.4(2) . . ?
F6 P2 F4 90.3(2) 6 . ?
F6 P2 F4 90.3(2) . 6 ?
F6 P2 F4 89.4(2) 6 6 ?
F4 P2 F4 179.6(3) . 6 ?
F6 P2 F5 177.7(3) . 6 ?
F6 P2 F5 89.5(2) 6 6 ?
F4 P2 F5 90.5(2) . 6 ?
F4 P2 F5 89.8(2) 6 6 ?
F6 P2 F5 89.5(2) . . ?
F6 P2 F5 177.7(3) 6 . ?
F4 P2 F5 89.8(2) . . ?
F4 P2 F5 90.5(2) 6 . ?
F5 P2 F5 88.2(3) 6 . ?
F9 P3 F10 95.3(8) . 31 ?
F9 P3 F10 95.3(8) . . ?
F10 P3 F10 169.4(16) 31 . ?
F9 P3 F8 93.4(8) . . ?
F10 P3 F8 89.69(10) 31 . ?
F10 P3 F8 89.68(10) . . ?
F9 P3 F8 93.4(8) . 18_556 ?
F10 P3 F8 89.69(10) 31 18_556 ?
F10 P3 F8 89.68(10) . 18_556 ?
F8 P3 F8 173.2(17) . 18_556 ?
F9 P3 F7 179.998(5) . . ?
F10 P3 F7 84.7(8) 31 . ?
F10 P3 F7 84.7(8) . . ?
F8 P3 F7 86.6(8) . . ?
F8 P3 F7 86.6(8) 18_556 . ?
P4 P4 F162 171(3) 18_556 . ?
P4 P4 F15 133(3) 18_556 . ?
F162 P4 F15 56(4) . . ?
P4 P4 F13 68.0(7) 18_556 . ?
F162 P4 F13 119(4) . . ?
F15 P4 F13 74(3) . . ?
P4 P4 F16 135(2) 18_556 . ?
F162 P4 F16 45(3) . . ?
F15 P4 F16 61(3) . . ?
F13 P4 F16 82(2) . . ?
P4 P4 F12 68.8(7) 18_556 . ?
F162 P4 F12 113(3) . . ?
F15 P4 F12 96(3) . . ?
F13 P4 F12 105.8(17) . . ?
F16 P4 F12 154(2) . . ?
P4 P4 F11 69.1(6) 18_556 . ?
F162 P4 F11 103(3) . . ?
F15 P4 F11 148(3) . . ?
F13 P4 F11 102.2(16) . . ?
F16 P4 F11 87(2) . . ?
F12 P4 F11 114.4(16) . . ?
P4 P4 F161 135(2) 18_556 . ?
F162 P4 F161 38(3) . . ?
F15 P4 F161 85(3) . . ?
F13 P4 F161 157(2) . . ?
F16 P4 F161 78(3) . . ?
F12 P4 F161 88(2) . . ?
F11 P4 F161 89(2) . . ?
P4 P4 F14 111.5(15) 18_556 . ?
F162 P4 F14 62(3) . . ?
F15 P4 F14 105(3) . . ?
F13 P4 F14 177(2) . . ?
F16 P4 F14 100(3) . . ?
F12 P4 F14 71.8(18) . . ?
F11 P4 F14 79.8(18) . . ?
F161 P4 F14 24(2) . . ?
P4 P4 F14 41.2(11) 18_556 18_556 ?
F162 P4 F14 132(4) . 18_556 ?
F15 P4 F14 150(3) . 18_556 ?
F13 P4 F14 109.1(13) . 18_556 ?
F16 P4 F14 148(2) . 18_556 ?
F12 P4 F14 54.1(14) . 18_556 ?
F11 P4 F14 61.0(13) . 18_556 ?
F161 P4 F14 94(3) . 18_556 ?
F14 P4 F14 70(2) . 18_556 ?
F3 F3 F3 90.00(11) 4 3 ?
F3 F3 F3 45.00(2) 4 2 ?
F3 F3 F3 45.00(6) 3 2 ?
F3 F3 P1 81.7(4) 4 . ?
F3 F3 P1 81.7(4) 3 . ?
F3 F3 P1 78.2(5) 2 . ?
P3 F10 F12 175.0(17) . . ?
P4 F11 P4 41.7(12) 18_556 . ?
P4 F12 P4 42.3(13) 18_556 . ?
P4 F12 F10 131.9(19) 18_556 . ?
P4 F12 F10 131.9(19) . . ?
P4 F13 P4 44.0(14) . 18_556 ?
P4 F13 F15 52(2) . . ?
P4 F13 F15 92(3) 18_556 . ?
P4 F13 F15 92(3) . 18_556 ?
P4 F13 F15 52(2) 18_556 18_556 ?
F15 F13 F15 121(4) . 18_556 ?
F161 F14 F162 20(6) . . ?
F161 F14 P4 75(6) . . ?
F162 F14 P4 55(3) . . ?
F161 F14 P4 103(6) . 18_556 ?
F162 F14 P4 82(3) . 18_556 ?
P4 F14 P4 27.3(9) . 18_556 ?
F162 F15 P4 63(4) . . ?
F162 F15 F16 47(4) . . ?
P4 F15 F16 62(3) . . ?
F162 F15 F13 107(5) . . ?
P4 F15 F13 53(2) . . ?
F16 F15 F13 73(4) . . ?
F162 F16 F15 60(5) . . ?
F162 F16 P4 65(5) . . ?
F15 F16 P4 57(3) . . ?
N1 C1 Cr1 174.3(8) . . ?
N2 C2 Cr1 173.3(8) . . ?
N3 C3 Cr1 179.1(9) . . ?
N6 C10 C21 120.4(5) . . ?
N6 C10 C19 118.3(5) . . ?
C21 C10 C19 121.3(5) . . ?
N5 C11 C23 121.3(5) . . ?
N5 C11 C19 117.0(5) . . ?
C23 C11 C19 121.7(5) . . ?
N7 C12 C17 120.5(6) . . ?
N7 C12 C19 117.2(5) . . ?
C17 C12 C19 122.2(5) . . ?
N10 C13 C28 122.3(6) . . ?
N10 C13 C24 116.8(5) . . ?
C28 C13 C24 120.7(6) . . ?
N5 C14 C16 124.5(6) . . ?
N7 C15 C22 123.7(7) . . ?
C14 C16 C29 117.4(6) . . ?
C30 C17 C12 119.6(6) . . ?
C31 C18 C25 120.4(7) . . ?
C20 C19 C12 109.6(5) . . ?
C20 C19 C10 109.1(5) . . ?
C12 C19 C10 109.5(4) . . ?
C20 C19 C11 109.0(5) . . ?
C12 C19 C11 109.3(4) . . ?
C10 C19 C11 110.3(4) . . ?
C27 C21 C10 119.0(6) . . ?
C15 C22 C30 117.8(7) . . ?
C11 C23 C29 120.2(6) . . ?
C26 C24 C25 111.4(5) . 31 ?
C26 C24 C37 108.5(5) . . ?
C25 C24 C37 108.3(5) 31 . ?
C26 C24 C13 107.9(5) . . ?
C25 C24 C13 110.7(5) 31 . ?
C37 C24 C13 110.1(6) . . ?
N9 C25 C18 120.0(6) . . ?
N9 C25 C24 118.2(5) . 31 ?
C18 C25 C24 121.8(6) . 31 ?
N8 C26 C39 118.7(6) . . ?
N8 C26 C24 117.8(5) . . ?
C39 C26 C24 123.4(6) . . ?
C21 C27 C21 120.7(8) 18_556 . ?
C13 C28 C35 117.8(7) . . ?
C16 C29 C23 119.0(6) . . ?
C22 C30 C17 119.6(6) . . ?
C18 C31 C18 118.5(9) . 31 ?
C39 C32 C38 120.1(7) . . ?
N10 C33 C34 122.7(7) . . ?
C35 C34 C33 120.5(7) . . ?
C34 C35 C28 118.8(7) . . ?
N8 C36 C38 122.6(7) . . ?
C32 C38 C36 117.5(7) . . ?
C32 C39 C26 121.0(7) . . ?
N800 C800 C801 179.998(3) . . ?
N801 C802 C803 166(2) . . ?
C806 C806 C807 73.9(15) 15_455 . ?
C806 C806 C807 73.9(15) 15_455 18_556 ?
C807 C806 C807 146(3) . 18_556 ?
C1 N1 V1 172.2(7) . . ?
C2 N2 V2 161.6(7) . . ?
C14 N5 C11 117.4(5) . . ?
C14 N5 V1 122.6(4) . . ?
C11 N5 V1 119.9(4) . . ?
C10 N6 C10 120.5(7) 18_556 . ?
C10 N6 V1 119.7(3) 18_556 . ?
C10 N6 V1 119.7(3) . . ?
C12 N7 C15 118.7(5) . . ?
C12 N7 V1 120.1(4) . . ?
C15 N7 V1 121.2(4) . . ?
C36 N8 C26 119.9(6) . . ?
C36 N8 V2 121.4(5) . . ?
C26 N8 V2 118.6(4) . . ?
C25 N9 C25 120.6(7) . 31 ?
C25 N9 V2 119.6(4) . . ?
C25 N9 V2 119.6(4) 31 . ?
C33 N10 C13 117.7(6) . . ?
C33 N10 V2 122.2(4) . . ?
C13 N10 V2 119.7(4) . . ?
N802 C804 C805 178(6) . . ?
F14 F161 F162 146(10) . . ?
F14 F161 P4 80(6) . . ?
F162 F161 P4 66(5) . . ?
F161 F162 F16 130(9) . . ?
F161 F162 F15 119(8) . . ?
F16 F162 F15 74(6) . . ?
F161 F162 P4 76(6) . . ?
F16 F162 P4 70(5) . . ?
F15 F162 P4 62(4) . . ?
F161 F162 F14 13(4) . . ?
F16 F162 F14 121(7) . . ?
F15 F162 F14 110(6) . . ?
P4 F162 F14 63(3) . . ?
O810 O800 O810 180.000(14) 27_455 . ?
O810 O800 C810 94.1(15) 27_455 27_455 ?
O810 O800 C810 85.9(15) . 27_455 ?
O810 O800 C810 85.9(15) 27_455 2_565 ?
O810 O800 C810 94.1(15) . 2_565 ?
C810 O800 C810 90.3(2) 27_455 2_565 ?
O810 O800 C810 85.9(15) 27_455 . ?
O810 O800 C810 94.1(15) . . ?
C810 O800 C810 90.3(2) 27_455 . ?
C810 O800 C810 172(3) 2_565 . ?
O810 O800 C810 94.1(15) 27_455 28 ?
O810 O800 C810 85.9(15) . 28 ?
C810 O800 C810 172(3) 27_455 28 ?
C810 O800 C810 90.3(2) 2_565 28 ?
C810 O800 C810 90.3(2) . 28 ?
O800 C810 O810 35.0(13) . 27_455 ?
O800 C810 O810 32.5(11) . . ?
O810 C810 O810 68(2) 27_455 . ?
N807 C807 C806 155(4) . 15_455 ?
N807 C807 C806 155(4) . . ?
C806 C807 C806 32(3) 15_455 . ?
O800 O810 C810 59.1(16) . 27_455 ?
O800 O810 C810 59.1(16) . 28 ?
C810 O810 C810 118(3) 27_455 28 ?
O800 O810 C810 53.4(15) . . ?
C810 O810 C810 72.1(11) 27_455 . ?
C810 O810 C810 72.1(11) 28 . ?
O800 O810 C810 53.4(15) . 2_565 ?
C810 O810 C810 72.1(11) 27_455 2_565 ?
C810 O810 C810 72.1(11) 28 2_565 ?
C810 O810 C810 107(3) . 2_565 ?

loop_
_geom_bond_atom_site_label_1
_geom_bond_atom_site_label_2
_geom_bond_distance
_geom_bond_site_symmetry_2
_geom_bond_publ_flag
Cr1 C1 2.043(8) . ?
Cr1 C1 2.043(9) 31 ?
Cr1 C2 2.048(9) 18_556 ?
Cr1 C2 2.048(9) . ?
Cr1 C3 2.068(10) . ?
Cr1 C3 2.068(10) 18_556 ?
V1 N1 2.040(7) . ?
V1 N6 2.098(6) . ?
V1 N7 2.132(5) 18_556 ?
V1 N7 2.132(5) . ?
V1 N5 2.133(5) 18_556 ?
V1 N5 2.133(5) . ?
V2 N2 2.076(8) . ?
V2 N9 2.100(7) . ?
V2 N8 2.140(5) 31 ?
V2 N8 2.140(5) . ?
V2 N10 2.150(5) 31 ?
V2 N10 2.150(5) . ?
P1 F2 1.584(9) . ?
P1 F1 1.596(4) 3 ?
P1 F1 1.596(4) . ?
P1 F1 1.596(4) 4 ?
P1 F1 1.596(4) 2 ?
P1 F3 1.618(10) 4 ?
P1 F3 1.618(10) 3 ?
P1 F3 1.618(10) 2 ?
P1 F3 1.618(10) . ?
P2 F6 1.583(5) . ?
P2 F6 1.583(5) 6 ?
P2 F4 1.585(4) . ?
P2 F4 1.585(4) 6 ?
P2 F5 1.591(5) 6 ?
P2 F5 1.591(5) . ?
P3 F9 1.475(18) . ?
P3 F10 1.58(2) 31 ?
P3 F10 1.58(2) . ?
P3 F8 1.63(2) . ?
P3 F8 1.63(2) 18_556 ?
P3 F7 1.68(3) . ?
P4 P4 1.09(3) 18_556 ?
P4 F162 1.44(8) . ?
P4 F15 1.43(6) . ?
P4 F13 1.45(3) . ?
P4 F16 1.50(5) . ?
P4 F12 1.50(3) . ?
P4 F11 1.53(3) . ?
P4 F161 1.53(5) . ?
P4 F14 1.56(4) . ?
P4 F14 2.20(4) 18_556 ?
F3 F3 0.47(2) 4 ?
F3 F3 0.47(2) 3 ?
F3 F3 0.66(3) 2 ?
F10 F12 1.76(3) . ?
F11 P4 1.53(3) 18_556 ?
F12 P4 1.50(3) 18_556 ?
F13 P4 1.45(3) 18_556 ?
F13 F15 1.74(7) . ?
F13 F15 1.74(7) 18_556 ?
F14 F161 0.65(6) . ?
F14 F162 1.55(9) . ?
F14 P4 2.20(4) 18_556 ?
F15 F162 1.34(9) . ?
F15 F16 1.49(7) . ?
F16 F162 1.13(8) . ?
C1 N1 1.139(10) . ?
C2 N2 1.124(11) . ?
C3 N3 1.142(12) . ?
C10 N6 1.354(6) . ?
C10 C21 1.399(8) . ?
C10 C19 1.550(7) . ?
C11 N5 1.350(7) . ?
C11 C23 1.371(8) . ?
C11 C19 1.562(8) . ?
C12 N7 1.343(7) . ?
C12 C17 1.393(8) . ?
C12 C19 1.543(8) . ?
C13 N10 1.350(8) . ?
C13 C28 1.379(9) . ?
C13 C24 1.560(9) . ?
C14 N5 1.348(7) . ?
C14 C16 1.369(9) . ?
C15 N7 1.353(8) . ?
C15 C22 1.365(9) . ?
C16 C29 1.380(10) . ?
C17 C30 1.386(10) . ?
C18 C31 1.380(8) . ?
C18 C25 1.385(9) . ?
C19 C20 1.534(8) . ?
C21 C27 1.370(8) . ?
C22 C30 1.378(10) . ?
C23 C29 1.389(9) . ?
C24 C26 1.529(9) . ?
C24 C25 1.537(9) 31 ?
C24 C37 1.551(9) . ?
C25 N9 1.356(7) . ?
C25 C24 1.537(9) 31 ?
C26 N8 1.358(8) . ?
C26 C39 1.401(9) . ?
C27 C21 1.370(8) 18_556 ?
C28 C35 1.411(10) . ?
C31 C18 1.380(8) 31 ?
C32 C39 1.361(11) . ?
C32 C38 1.366(12) . ?
C33 N10 1.329(8) . ?
C33 C34 1.367(10) . ?
C34 C35 1.331(11) . ?
C36 N8 1.334(9) . ?
C36 C38 1.400(10) . ?
C800 N800 1.163(14) . ?
C800 C801 1.420(16) . ?
C802 N801 1.14(2) . ?
C802 C803 1.37(3) . ?
C805 C804 1.55(8) . ?
C806 C806 1.03(9) 15_455 ?
C806 C807 1.87(5) . ?
C806 C807 1.87(5) 18_556 ?
N807 C807 1.08(7) . ?
N6 C10 1.354(6) 18_556 ?
N9 C25 1.356(7) 31 ?
C804 N802 1.06(4) . ?
F161 F162 0.97(8) . ?
O800 O810 1.00(3) 27_455 ?
O800 O810 1.00(3) . ?
O800 C810 1.49(4) 27_455 ?
O800 C810 1.49(4) 2_565 ?
O800 C810 1.49(4) . ?
O800 C810 1.49(4) 28 ?
C810 O810 1.73(4) 27_455 ?
C810 O810 1.85(4) . ?
C807 C806 1.87(5) 15_455 ?
O810 C810 1.73(4) 27_455 ?
O810 C810 1.73(4) 28 ?
O810 C810 1.85(4) 2_565 ?
N805 C809 0.72(3) . ?
C808 C808 1.41(16) 31 ?
